data_4305143
loop_
_publ_author_name
'Marion Giraud'
'Eugen S. Andreiadis'
'Alexander S. Fisyuk'
'Renaud Demadrille'
'Daniel Imbert'
'Marinella Mazzanti'

_publ_contact_author
;
      Dr Marinella Mazzanti
      LCIB (UMR-E 3 CEA-UJF)
      DRFMC, CEA Grenoble
      17, rue des Martyrs
      38054 Grenoble cedex 9
;
_publ_section_title
;
Efficient Sensitization of Lanthanide Luminescence by Tetrazole-Based
Polydentate Ligands
;
_journal_name_full 'Inorganic Chemistry'
_journal_page_first 3952
_journal_page_last 3954
_journal_paper_doi 10.1021/ic8005663
_journal_volume 47
_journal_year 2008
_chemical_formula_sum 'C27 H39.68 Eu N18 O6.34'
_chemical_formula_weight 869.89
_chemical_name_systematic
; 
 ? 
;
_space_group_IT_number 14
_symmetry_cell_setting monoclinic
_symmetry_space_group_name_Hall '-P 2ybc'
_symmetry_space_group_name_H-M 'P 1 21/c 1'
_atom_sites_solution_hydrogens geom
_atom_sites_solution_primary direct
_atom_sites_solution_secondary difmap
_audit_creation_method SHELXL-97
_cell_angle_alpha 90.00
_cell_angle_beta 99.423(6)
_cell_angle_gamma 90.00
_cell_formula_units_Z 4
_cell_length_a 11.421(4)
_cell_length_b 12.536(5)
_cell_length_c 24.949(9)
_cell_measurement_temperature 223(2)
_cell_volume 3524(2)
_computing_cell_refinement 'Bruker SMART'
_computing_data_collection 'Bruker SMART'
_computing_data_reduction 'Bruker SAINT'
_computing_molecular_graphics 'Bruker SHELXTL'
_computing_publication_material 'Bruker SHELXTL'
_computing_structure_refinement 'SHELXL-97 (Sheldrick, 1997)'
_computing_structure_solution 'SHELXS-97 (Sheldrick, 1990)'
_diffrn_ambient_temperature 223(2)
_diffrn_measured_fraction_theta_full 0.987
_diffrn_measured_fraction_theta_max 0.987
_diffrn_measurement_device_type 'CCD area detector'
_diffrn_measurement_method 'phi and omega scans'
_diffrn_radiation_monochromator graphite
_diffrn_radiation_source 'fine-focus sealed tube'
_diffrn_radiation_type MoK\a
_diffrn_radiation_wavelength 0.71073
_diffrn_reflns_av_R_equivalents 0.0339
_diffrn_reflns_av_sigmaI/netI 0.0422
_diffrn_reflns_limit_h_max 14
_diffrn_reflns_limit_h_min -14
_diffrn_reflns_limit_k_max 11
_diffrn_reflns_limit_k_min -15
_diffrn_reflns_limit_l_max 31
_diffrn_reflns_limit_l_min -28
_diffrn_reflns_number 18921
_diffrn_reflns_theta_full 26.44
_diffrn_reflns_theta_max 26.44
_diffrn_reflns_theta_min 1.81
_exptl_absorpt_coefficient_mu 1.850
_exptl_absorpt_correction_T_max 0.8366
_exptl_absorpt_correction_T_min 0.6069
_exptl_absorpt_correction_type multi-scan
_exptl_crystal_colour colourless
_exptl_crystal_density_diffrn 1.640
_exptl_crystal_density_meas 0
_exptl_crystal_density_method 'not measured'
_exptl_crystal_description parallelepiped
_exptl_crystal_F_000 1766
_exptl_crystal_size_max 0.30
_exptl_crystal_size_mid 0.10
_exptl_crystal_size_min 0.10
_refine_diff_density_max 3.663
_refine_diff_density_min -7.655
_refine_diff_density_rms 0.206
_refine_ls_extinction_method none
_refine_ls_goodness_of_fit_ref 1.316
_refine_ls_hydrogen_treatment constr
_refine_ls_matrix_type full
_refine_ls_number_parameters 495
_refine_ls_number_reflns 7178
_refine_ls_number_restraints 0
_refine_ls_restrained_S_all 1.316
_refine_ls_R_factor_all 0.0898
_refine_ls_R_factor_gt 0.0809
_refine_ls_shift/su_max 0.014
_refine_ls_shift/su_mean 0.000
_refine_ls_structure_factor_coef Fsqd
_refine_ls_weighting_details 'calc w=1/[\s^2^(Fo^2^)+(0.0499P)^2^+51.9158P] where P=(Fo^2^+2Fc^2^)/3'
_refine_ls_weighting_scheme calc
_refine_ls_wR_factor_gt 0.1860
_refine_ls_wR_factor_ref 0.1894
_reflns_number_gt 6382
_reflns_number_total 7178
_reflns_threshold_expression >2sigma(I)
_cod_data_source_file ic8005663-file002_2.cif
_cod_data_source_block 5
_cod_depositor_comments
;
The following automatic conversions were performed:
'_symmetry_cell_setting' value 'Monoclinic' changed to 'monoclinic'
according to '/home/saulius/struct/CIF-dictionaries/cif_core.dic'
dictionary named 'cif_core.dic' version 2.4.1 from 2010-06-29.

Automatic conversion script
Id: cif_fix_enum 1527 2010-12-29 10:47:43Z saulius 
;
_cod_database_code 4305143

loop_
_symmetry_equiv_pos_as_xyz
'x, y, z'
'-x, y+1/2, -z+1/2'
'-x, -y, -z'
'x, -y-1/2, z-1/2'

loop_
_atom_site_label
_atom_site_type_symbol
_atom_site_fract_x
_atom_site_fract_y
_atom_site_fract_z
_atom_site_U_iso_or_equiv
_atom_site_adp_type
_atom_site_occupancy
_atom_site_symmetry_multiplicity
_atom_site_calc_flag
_atom_site_refinement_flags
_atom_site_disorder_assembly
_atom_site_disorder_group
Eu Eu 0.25003(4) 0.11814(4) 0.156757(17) 0.01926(15) Uani 1 1 d . . .
N1 N 0.1494(7) 0.3004(7) 0.1778(3) 0.0263(17) Uani 1 1 d . . .
N2 N 0.3709(7) 0.2862(7) 0.1365(3) 0.0307(18) Uani 1 1 d . . .
N3 N 0.1493(7) 0.2174(7) 0.0690(3) 0.0297(18) Uani 1 1 d . . .
N11 N 0.0378(6) 0.1067(6) 0.1802(3) 0.0226(16) Uani 1 1 d . . .
N12 N 0.1368(7) -0.0530(6) 0.1306(3) 0.0271(17) Uani 1 1 d . . .
N13 N 0.1624(8) -0.1446(7) 0.1081(4) 0.0337(19) Uani 1 1 d . . .
N14 N 0.0722(8) -0.2107(7) 0.1073(4) 0.039(2) Uani 1 1 d . . .
N15 N -0.0150(8) -0.1629(7) 0.1295(4) 0.037(2) Uani 1 1 d . . .
N21 N 0.4183(6) 0.1755(6) 0.2324(3) 0.0234(16) Uani 1 1 d . . .
N22 N 0.2494(7) 0.0350(7) 0.2488(3) 0.0277(17) Uani 1 1 d . . .
N23 N 0.1802(7) -0.0368(7) 0.2691(3) 0.0326(19) Uani 1 1 d . . .
N24 N 0.2240(9) -0.0536(8) 0.3202(4) 0.040(2) Uani 1 1 d . . .
N25 N 0.3237(9) 0.0075(8) 0.3348(3) 0.040(2) Uani 1 1 d . . .
N31 N 0.2909(7) 0.0436(6) 0.0645(3) 0.0259(17) Uani 1 1 d . . .
N32 N 0.4334(6) 0.0018(7) 0.1593(3) 0.0267(17) Uani 1 1 d . . .
N33 N 0.5234(7) -0.0275(7) 0.1985(3) 0.0301(18) Uani 1 1 d . . .
N34 N 0.5943(7) -0.0919(6) 0.1767(4) 0.0310(19) Uani 1 1 d . . .
N35 N 0.5543(7) -0.1020(7) 0.1235(4) 0.034(2) Uani 1 1 d . . .
C1 C 0.2459(8) 0.3755(8) 0.1976(4) 0.032(2) Uani 1 1 d . . .
H1A H 0.2902 0.3486 0.2319 0.039 Uiso 1 1 calc R . .
H1B H 0.2113 0.4444 0.2051 0.039 Uiso 1 1 calc R . .
C2 C 0.3314(9) 0.3923(8) 0.1578(4) 0.033(2) Uani 1 1 d . . .
H2A H 0.4012 0.4314 0.1758 0.039 Uiso 1 1 calc R . .
H2B H 0.2929 0.4356 0.1272 0.039 Uiso 1 1 calc R . .
C3 C 0.3578(9) 0.2908(9) 0.0760(4) 0.036(2) Uani 1 1 d . . .
H3A H 0.3955 0.2278 0.0631 0.044 Uiso 1 1 calc R . .
H3B H 0.3997 0.3539 0.0657 0.044 Uiso 1 1 calc R . .
C4 C 0.2287(10) 0.2956(9) 0.0481(4) 0.037(2) Uani 1 1 d . . .
H4A H 0.1982 0.3676 0.0524 0.044 Uiso 1 1 calc R . .
H4B H 0.2258 0.2831 0.0091 0.044 Uiso 1 1 calc R . .
C5 C 0.0399(9) 0.2701(9) 0.0821(4) 0.034(2) Uani 1 1 d . . .
H5A H -0.0150 0.2154 0.0912 0.041 Uiso 1 1 calc R . .
H5B H 0.0004 0.3089 0.0501 0.041 Uiso 1 1 calc R . .
C6 C 0.0687(9) 0.3470(9) 0.1294(4) 0.033(2) Uani 1 1 d . . .
H6A H 0.1065 0.4106 0.1171 0.039 Uiso 1 1 calc R . .
H6B H -0.0056 0.3696 0.1409 0.039 Uiso 1 1 calc R . .
C11 C 0.0798(8) 0.2782(7) 0.2221(4) 0.025(2) Uani 1 1 d . . .
H11A H 0.0345 0.3419 0.2287 0.030 Uiso 1 1 calc R . .
H11B H 0.1342 0.2613 0.2556 0.030 Uiso 1 1 calc R . .
C12 C -0.0034(8) 0.1869(8) 0.2074(4) 0.026(2) Uani 1 1 d . . .
C13 C -0.1143(9) 0.1830(9) 0.2234(4) 0.034(2) Uani 1 1 d . . .
H13 H -0.1410 0.2396 0.2430 0.041 Uiso 1 1 calc R . .
C14 C -0.1847(9) 0.0937(9) 0.2100(5) 0.036(2) Uani 1 1 d . . .
H14 H -0.2614 0.0909 0.2189 0.044 Uiso 1 1 calc R . .
C15 C -0.1421(8) 0.0090(8) 0.1834(4) 0.031(2) Uani 1 1 d . . .
H15 H -0.1874 -0.0531 0.1750 0.037 Uiso 1 1 calc R . .
C16 C -0.0293(8) 0.0194(8) 0.1695(4) 0.0241(19) Uani 1 1 d . . .
C17 C 0.0287(8) -0.0665(9) 0.1433(4) 0.027(2) Uani 1 1 d . . .
C21 C 0.4959(9) 0.2658(9) 0.1609(5) 0.037(2) Uani 1 1 d . . .
H21A H 0.5434 0.3297 0.1573 0.044 Uiso 1 1 calc R . .
H21B H 0.5274 0.2074 0.1414 0.044 Uiso 1 1 calc R . .
C22 C 0.5058(8) 0.2374(8) 0.2194(4) 0.030(2) Uani 1 1 d . . .
C23 C 0.6027(9) 0.2649(9) 0.2578(5) 0.040(3) Uani 1 1 d . . .
H23 H 0.6623 0.3092 0.2481 0.048 Uiso 1 1 calc R . .
C24 C 0.6118(9) 0.2274(9) 0.3102(5) 0.043(3) Uani 1 1 d . . .
H24 H 0.6762 0.2473 0.3367 0.052 Uiso 1 1 calc R . .
C25 C 0.5249(10) 0.1601(9) 0.3232(5) 0.039(3) Uani 1 1 d . . .
H25 H 0.5303 0.1315 0.3583 0.046 Uiso 1 1 calc R . .
C26 C 0.4286(8) 0.1354(8) 0.2827(4) 0.027(2) Uani 1 1 d . . .
C27 C 0.3351(8) 0.0614(8) 0.2907(4) 0.027(2) Uani 1 1 d . . .
C31 C 0.1123(10) 0.1361(9) 0.0265(4) 0.038(3) Uani 1 1 d . . .
H31A H 0.0841 0.1721 -0.0081 0.045 Uiso 1 1 calc R . .
H31B H 0.0462 0.0946 0.0363 0.045 Uiso 1 1 calc R . .
C32 C 0.2117(9) 0.0618(9) 0.0195(4) 0.033(2) Uani 1 1 d . . .
C33 C 0.2180(11) 0.0107(12) -0.0290(5) 0.050(3) Uani 1 1 d . . .
H33 H 0.1619 0.0257 -0.0600 0.060 Uiso 1 1 calc R . .
C34 C 0.3071(12) -0.0623(11) -0.0315(5) 0.053(3) Uani 1 1 d . . .
H34 H 0.3131 -0.0970 -0.0643 0.064 Uiso 1 1 calc R . .
C35 C 0.3878(11) -0.0840(10) 0.0151(5) 0.044(3) Uani 1 1 d . . .
H35 H 0.4480 -0.1349 0.0147 0.053 Uiso 1 1 calc R . .
C36 C 0.3778(8) -0.0287(8) 0.0625(4) 0.027(2) Uani 1 1 d . . .
C37 C 0.4550(8) -0.0455(8) 0.1140(4) 0.029(2) Uani 1 1 d . . .
O1 O 0.2534(9) 0.7809(9) 0.4071(4) 0.070(3) Uani 1 1 d . . .
O2 O 0.1661(11) 0.5895(7) 0.0696(5) 0.074(3) Uani 1 1 d . . .
O3 O 0.3596(13) 0.6019(13) 0.0103(5) 0.106(5) Uani 1 1 d . . .
O4 O 0.397(2) 0.0765(16) 0.4427(6) 0.133(10) Uani 0.87(4) 1 d P . .
O5 O 0.2714(14) 0.2686(13) 0.4160(7) 0.053(6) Uani 0.57(3) 1 d P . .
O6 O 0.413(3) 0.229(2) 0.4525(11) 0.107(16) Uani 0.43(3) 1 d P . .
O7 O 0.948(2) 0.5119(19) 0.0233(10) 0.095(11) Uani 0.51(3) 1 d P . .
O8 O 0.182(8) 0.180(9) 0.378(5) 0.67(17) Uiso 0.46(7) 1 d P . .
O9 O 0.7499(13) 0.0901(12) 0.3433(6) 0.037(3) Uiso 0.50 1 d P . .

loop_
_atom_site_aniso_label
_atom_site_aniso_U_11
_atom_site_aniso_U_22
_atom_site_aniso_U_33
_atom_site_aniso_U_23
_atom_site_aniso_U_13
_atom_site_aniso_U_12
Eu 0.0130(2) 0.0208(2) 0.0243(2) -0.00021(19) 0.00404(15) -0.00005(19)
N1 0.016(4) 0.030(4) 0.033(4) -0.001(3) 0.005(3) -0.002(3)
N2 0.023(4) 0.032(5) 0.040(5) 0.000(4) 0.011(3) -0.002(3)
N3 0.031(4) 0.030(5) 0.028(4) 0.005(3) 0.006(3) 0.004(4)
N11 0.015(3) 0.022(4) 0.031(4) 0.001(3) 0.005(3) 0.000(3)
N12 0.019(4) 0.022(4) 0.040(5) -0.004(3) 0.006(3) 0.001(3)
N13 0.030(4) 0.028(5) 0.044(5) -0.006(4) 0.007(4) 0.002(4)
N14 0.037(5) 0.020(4) 0.060(6) -0.005(4) 0.008(4) -0.005(4)
N15 0.029(5) 0.027(5) 0.054(6) -0.004(4) 0.007(4) -0.005(4)
N21 0.014(3) 0.017(4) 0.039(4) -0.003(3) 0.004(3) 0.000(3)
N22 0.021(4) 0.032(5) 0.030(4) 0.002(3) 0.004(3) -0.001(3)
N23 0.027(4) 0.035(5) 0.037(5) 0.008(4) 0.009(4) -0.003(4)
N24 0.049(6) 0.036(5) 0.036(5) 0.005(4) 0.015(4) -0.004(4)
N25 0.050(6) 0.043(6) 0.026(4) 0.003(4) 0.006(4) 0.007(5)
N31 0.029(4) 0.022(4) 0.028(4) -0.003(3) 0.010(3) -0.002(3)
N32 0.015(4) 0.031(4) 0.034(4) -0.003(3) 0.003(3) 0.003(3)
N33 0.018(4) 0.030(5) 0.041(5) 0.003(4) 0.003(3) 0.002(3)
N34 0.017(4) 0.021(4) 0.055(6) -0.002(4) 0.008(4) 0.002(3)
N35 0.024(4) 0.028(5) 0.054(6) 0.004(4) 0.018(4) 0.006(3)
C1 0.023(5) 0.029(5) 0.045(6) -0.010(5) 0.007(4) 0.002(4)
C2 0.029(5) 0.023(5) 0.049(6) 0.003(4) 0.015(4) 0.000(4)
C3 0.034(6) 0.032(6) 0.047(6) 0.002(5) 0.019(5) -0.004(5)
C4 0.040(6) 0.042(6) 0.030(5) 0.007(5) 0.010(4) 0.001(5)
C5 0.021(5) 0.044(6) 0.037(6) 0.009(5) 0.004(4) 0.005(4)
C6 0.022(5) 0.033(6) 0.042(6) 0.010(5) 0.005(4) 0.002(4)
C11 0.020(4) 0.021(5) 0.038(5) -0.003(4) 0.014(4) 0.005(4)
C12 0.018(4) 0.029(5) 0.030(5) 0.007(4) 0.005(4) 0.002(4)
C13 0.022(5) 0.035(6) 0.048(6) 0.002(5) 0.015(4) 0.010(4)
C14 0.020(5) 0.039(6) 0.053(7) 0.010(5) 0.014(4) 0.007(4)
C15 0.016(4) 0.029(5) 0.045(6) 0.006(4) 0.001(4) -0.004(4)
C16 0.014(4) 0.027(5) 0.030(5) 0.005(4) 0.002(3) 0.001(4)
C17 0.013(4) 0.041(6) 0.026(5) 0.005(4) -0.003(3) -0.002(4)
C21 0.020(5) 0.036(6) 0.058(7) -0.002(5) 0.017(5) -0.003(4)
C22 0.020(5) 0.019(5) 0.053(6) -0.004(4) 0.008(4) 0.001(4)
C23 0.015(5) 0.032(6) 0.071(8) -0.020(5) 0.002(5) -0.003(4)
C24 0.025(5) 0.031(6) 0.068(8) -0.020(6) -0.007(5) -0.003(4)
C25 0.033(6) 0.040(6) 0.038(6) -0.009(5) -0.008(4) 0.007(5)
C26 0.019(4) 0.029(5) 0.030(5) -0.010(4) -0.003(3) 0.006(4)
C27 0.025(5) 0.032(5) 0.026(5) -0.003(4) 0.008(4) 0.010(4)
C31 0.036(6) 0.043(7) 0.032(5) 0.000(5) -0.001(4) 0.011(5)
C32 0.033(5) 0.038(6) 0.028(5) -0.002(4) 0.006(4) 0.000(5)
C33 0.050(7) 0.071(9) 0.029(6) -0.006(6) 0.004(5) -0.008(7)
C34 0.066(9) 0.064(9) 0.034(6) -0.021(6) 0.019(6) -0.003(7)
C35 0.047(7) 0.046(7) 0.042(6) -0.013(5) 0.016(5) 0.001(5)
C36 0.025(5) 0.020(5) 0.040(5) -0.001(4) 0.014(4) -0.004(4)
C37 0.021(5) 0.028(5) 0.040(5) -0.002(4) 0.015(4) -0.001(4)
O1 0.071(7) 0.069(7) 0.071(7) 0.028(6) 0.017(5) 0.000(6)
O2 0.091(8) 0.034(5) 0.096(8) -0.005(5) 0.012(6) 0.010(5)
O3 0.103(10) 0.136(13) 0.080(8) -0.029(8) 0.021(7) 0.003(9)
O4 0.21(2) 0.140(18) 0.054(9) -0.008(9) 0.023(11) -0.049(15)
O5 0.047(10) 0.046(10) 0.069(11) 0.015(8) 0.020(8) 0.000(7)
O6 0.19(4) 0.08(2) 0.076(19) -0.015(15) 0.07(2) -0.09(2)
O7 0.11(2) 0.064(16) 0.10(2) 0.002(14) -0.005(15) 0.014(14)

loop_
_atom_type_symbol
_atom_type_description
_atom_type_scat_dispersion_real
_atom_type_scat_dispersion_imag
_atom_type_scat_source
C C 0.0033 0.0016 'International Tables Vol C Tables 4.2.6.8 and 6.1.1.4'
H H 0.0000 0.0000 'International Tables Vol C Tables 4.2.6.8 and 6.1.1.4'
N N 0.0061 0.0033 'International Tables Vol C Tables 4.2.6.8 and 6.1.1.4'
O O 0.0106 0.0060 'International Tables Vol C Tables 4.2.6.8 and 6.1.1.4'
Eu Eu -0.1578 3.6682 'International Tables Vol C Tables 4.2.6.8 and 6.1.1.4'

loop_
_geom_angle_atom_site_label_1
_geom_angle_atom_site_label_2
_geom_angle_atom_site_label_3
_geom_angle
_geom_angle_site_symmetry_1
_geom_angle_site_symmetry_3
_geom_angle_publ_flag
N22 Eu N12 78.9(3) . . ?
N22 Eu N32 82.2(3) . . ?
N12 Eu N32 84.5(3) . . ?
N22 Eu N21 63.9(3) . . ?
N12 Eu N21 135.7(3) . . ?
N32 Eu N21 68.1(2) . . ?
N22 Eu N11 68.2(2) . . ?
N12 Eu N11 63.5(2) . . ?
N32 Eu N11 139.4(3) . . ?
N21 Eu N11 117.8(2) . . ?
N22 Eu N31 133.3(3) . . ?
N12 Eu N31 68.0(3) . . ?
N32 Eu N31 63.2(3) . . ?
N21 Eu N31 122.1(2) . . ?
N11 Eu N31 119.4(2) . . ?
N22 Eu N2 126.1(3) . . ?
N12 Eu N2 153.7(3) . . ?
N32 Eu N2 90.5(3) . . ?
N21 Eu N2 63.9(3) . . ?
N11 Eu N2 129.2(2) . . ?
N31 Eu N2 86.6(3) . . ?
N22 Eu N3 153.1(3) . . ?
N12 Eu N3 93.0(3) . . ?
N32 Eu N3 122.8(3) . . ?
N21 Eu N3 131.0(3) . . ?
N11 Eu N3 85.2(2) . . ?
N31 Eu N3 63.1(3) . . ?
N2 Eu N3 68.2(3) . . ?
N22 Eu N1 96.3(3) . . ?
N12 Eu N1 124.1(2) . . ?
N32 Eu N1 150.7(2) . . ?
N21 Eu N1 84.8(2) . . ?
N11 Eu N1 63.3(2) . . ?
N31 Eu N1 129.3(2) . . ?
N2 Eu N1 66.6(2) . . ?
N3 Eu N1 67.0(3) . . ?
C1 N1 C11 109.4(7) . . ?
C1 N1 C6 110.3(8) . . ?
C11 N1 C6 109.6(7) . . ?
C1 N1 Eu 107.0(5) . . ?
C11 N1 Eu 106.7(5) . . ?
C6 N1 Eu 113.8(6) . . ?
C21 N2 C3 110.7(8) . . ?
C21 N2 C2 109.0(8) . . ?
C3 N2 C2 109.4(8) . . ?
C21 N2 Eu 106.6(6) . . ?
C3 N2 Eu 105.0(6) . . ?
C2 N2 Eu 116.0(5) . . ?
C31 N3 C4 108.7(8) . . ?
C31 N3 C5 108.0(8) . . ?
C4 N3 C5 111.4(8) . . ?
C31 N3 Eu 107.9(6) . . ?
C4 N3 Eu 113.4(6) . . ?
C5 N3 Eu 107.2(6) . . ?
C16 N11 C12 118.5(8) . . ?
C16 N11 Eu 121.8(6) . . ?
C12 N11 Eu 119.5(6) . . ?
N13 N12 C17 105.4(8) . . ?
N13 N12 Eu 134.4(6) . . ?
C17 N12 Eu 120.0(7) . . ?
N14 N13 N12 108.9(8) . . ?
N13 N14 N15 109.8(8) . . ?
C17 N15 N14 103.8(8) . . ?
C26 N21 C22 119.2(8) . . ?
C26 N21 Eu 121.6(6) . . ?
C22 N21 Eu 118.8(7) . . ?
N23 N22 C27 105.5(8) . . ?
N23 N22 Eu 134.9(6) . . ?
C27 N22 Eu 119.6(6) . . ?
N24 N23 N22 108.6(8) . . ?
N23 N24 N25 109.8(8) . . ?
C27 N25 N24 104.8(8) . . ?
C32 N31 C36 118.8(8) . . ?
C32 N31 Eu 119.1(6) . . ?
C36 N31 Eu 121.0(6) . . ?
C37 N32 N33 105.5(8) . . ?
C37 N32 Eu 119.9(6) . . ?
N33 N32 Eu 134.5(6) . . ?
N34 N33 N32 108.3(8) . . ?
N33 N34 N35 109.5(8) . . ?
C37 N35 N34 105.6(8) . . ?
N1 C1 C2 113.3(8) . . ?
C1 C2 N2 111.4(8) . . ?
N2 C3 C4 113.1(8) . . ?
N3 C4 C3 114.4(9) . . ?
N3 C5 C6 111.6(8) . . ?
N1 C6 C5 113.7(8) . . ?
N1 C11 C12 110.9(8) . . ?
N11 C12 C13 122.1(9) . . ?
N11 C12 C11 115.8(8) . . ?
C13 C12 C11 122.0(9) . . ?
C14 C13 C12 118.6(10) . . ?
C15 C14 C13 120.1(9) . . ?
C14 C15 C16 117.4(9) . . ?
N11 C16 C15 123.3(9) . . ?
N11 C16 C17 113.8(8) . . ?
C15 C16 C17 122.9(9) . . ?
N15 C17 N12 112.1(9) . . ?
N15 C17 C16 127.1(9) . . ?
N12 C17 C16 120.8(9) . . ?
N2 C21 C22 111.1(8) . . ?
N21 C22 C23 121.2(10) . . ?
N21 C22 C21 115.7(9) . . ?
C23 C22 C21 122.9(10) . . ?
C24 C23 C22 119.9(10) . . ?
C23 C24 C25 119.1(10) . . ?
C24 C25 C26 118.4(11) . . ?
N21 C26 C25 122.0(10) . . ?
N21 C26 C27 114.6(8) . . ?
C25 C26 C27 123.3(10) . . ?
N25 C27 N22 111.3(9) . . ?
N25 C27 C26 128.3(9) . . ?
N22 C27 C26 120.3(8) . . ?
N3 C31 C32 112.2(9) . . ?
N31 C32 C33 122.0(10) . . ?
N31 C32 C31 115.3(9) . . ?
C33 C32 C31 122.7(10) . . ?
C34 C33 C32 119.5(11) . . ?
C33 C34 C35 119.1(11) . . ?
C34 C35 C36 118.6(11) . . ?
N31 C36 C35 122.0(10) . . ?
N31 C36 C37 114.1(8) . . ?
C35 C36 C37 123.9(10) . . ?
N35 C37 N32 110.9(9) . . ?
N35 C37 C36 128.0(9) . . ?
N32 C37 C36 121.1(9) . . ?
O8 O5 O6 121(2) . . ?

loop_
_geom_bond_atom_site_label_1
_geom_bond_atom_site_label_2
_geom_bond_distance
_geom_bond_site_symmetry_2
_geom_bond_publ_flag
Eu N22 2.523(8) . ?
Eu N12 2.534(8) . ?
Eu N32 2.544(8) . ?
Eu N21 2.566(8) . ?
Eu N11 2.589(7) . ?
Eu N31 2.596(8) . ?
Eu N2 2.613(8) . ?
Eu N3 2.615(8) . ?
Eu N1 2.649(8) . ?
N1 C1 1.473(12) . ?
N1 C11 1.489(11) . ?
N1 C6 1.511(12) . ?
N2 C21 1.480(13) . ?
N2 C3 1.492(14) . ?
N2 C2 1.528(13) . ?
N3 C31 1.481(13) . ?
N3 C4 1.486(13) . ?
N3 C5 1.497(12) . ?
N11 C16 1.337(12) . ?
N11 C12 1.342(12) . ?
N12 N13 1.332(11) . ?
N12 C17 1.334(12) . ?
N13 N14 1.320(12) . ?
N14 N15 1.356(13) . ?
N15 C17 1.331(13) . ?
N21 C26 1.340(12) . ?
N21 C22 1.346(12) . ?
N22 N23 1.350(11) . ?
N22 C27 1.352(12) . ?
N23 N24 1.307(12) . ?
N24 N25 1.371(14) . ?
N25 C27 1.316(13) . ?
N31 C32 1.343(13) . ?
N31 C36 1.351(12) . ?
N32 C37 1.336(12) . ?
N32 N33 1.347(11) . ?
N33 N34 1.322(11) . ?
N34 N35 1.337(13) . ?
N35 C37 1.326(12) . ?
C1 C2 1.517(13) . ?
C3 C4 1.526(15) . ?
C5 C6 1.517(15) . ?
C11 C12 1.494(13) . ?
C12 C13 1.390(13) . ?
C13 C14 1.386(15) . ?
C14 C15 1.381(15) . ?
C15 C16 1.395(12) . ?
C16 C17 1.472(14) . ?
C21 C22 1.487(15) . ?
C22 C23 1.384(14) . ?
C23 C24 1.378(18) . ?
C24 C25 1.380(17) . ?
C25 C26 1.401(13) . ?
C26 C27 1.453(14) . ?
C31 C32 1.501(15) . ?
C32 C33 1.379(15) . ?
C33 C34 1.378(19) . ?
C34 C35 1.387(18) . ?
C35 C36 1.391(14) . ?
C36 C37 1.449(14) . ?
O5 O8 1.69(9) . ?
O5 O6 1.79(4) . ?
